data_8105825
loop_
_publ_author_name
'Zuo, Zhenyu'
'Song, Xiaomei'
'Liu, Rui'
'Xue, Lei'
'Han, Xiaojuan'

_publ_section_title
;
 The crystal structure of
 2-chloro-4-(prop-2-yn-1-yloxy)-6-phenyl-1,3,5-triazine, C12H8ClN3O
;
_journal_issue 4
_journal_name_full 'Zeitschrift f\"ur Kristallographie - New Crystal Structures'
_journal_page_first 701
_journal_page_last 702
_journal_paper_doi 10.1515/ncrs-2019-0054
_journal_volume 234
_journal_year 2019
_chemical_formula_moiety 'C12 H8 Cl N3 O'
_chemical_formula_sum 'C12 H8 Cl N3 O'
_chemical_formula_weight 245.66
_space_group_crystal_system monoclinic
_space_group_IT_number 15
_space_group_name_Hall '-C 2yc'
_space_group_name_H-M_alt 'C 1 2/c 1'
_atom_sites_solution_hydrogens geom
_atom_sites_solution_primary dual
_cell_angle_alpha 90
_cell_angle_beta 112.593(2)
_cell_angle_gamma 90
_cell_formula_units_Z 8
_cell_length_a 19.2743(18)
_cell_length_b 7.3515(7)
_cell_length_c 17.8170(16)
_cell_measurement_reflns_used 9897
_cell_measurement_temperature 153(2)
_cell_measurement_theta_max 68.325
_cell_measurement_theta_min 4.654
_cell_volume 2330.8(4)
_computing_cell_refinement 'SAINT V8.38A (?, 2016)'
_computing_data_reduction 'SAINT V8.38A (?, 2016)'
_computing_molecular_graphics 'Olex2 (Dolomanov et al., 2009)'
_computing_publication_material 'Olex2 (Dolomanov et al., 2009)'
_computing_structure_refinement 'XL (Sheldrick, 2008)'
_computing_structure_solution 'XT (Sheldrick, 2015)'
_diffrn_ambient_temperature 153.0
_diffrn_measured_fraction_theta_full 0.986
_diffrn_measured_fraction_theta_max 0.986
_diffrn_measurement_device_type 'Bruker APEX-II CCD'
_diffrn_measurement_method '\f and \w scans'
_diffrn_radiation_type CuK\a
_diffrn_radiation_wavelength 1.54178
_diffrn_reflns_av_R_equivalents 0.0395
_diffrn_reflns_av_unetI/netI 0.0276
_diffrn_reflns_Laue_measured_fraction_full 0.986
_diffrn_reflns_Laue_measured_fraction_max 0.986
_diffrn_reflns_limit_h_max 23
_diffrn_reflns_limit_h_min -23
_diffrn_reflns_limit_k_max 8
_diffrn_reflns_limit_k_min -8
_diffrn_reflns_limit_l_max 21
_diffrn_reflns_limit_l_min -21
_diffrn_reflns_number 14530
_diffrn_reflns_point_group_measured_fraction_full 0.986
_diffrn_reflns_point_group_measured_fraction_max 0.986
_diffrn_reflns_theta_full 67.679
_diffrn_reflns_theta_max 68.319
_diffrn_reflns_theta_min 6.515
_diffrn_standards_number 0
_exptl_absorpt_coefficient_mu 2.796
_exptl_absorpt_correction_T_max 0.7531
_exptl_absorpt_correction_T_min 0.4297
_exptl_absorpt_correction_type multi-scan
_exptl_absorpt_process_details
;SADABS-2016/2 (Bruker,2016/2) was used for absorption 
correction. wR2(int) was 0.1073 before and 0.0652 after 
correction. The Ratio of minimum to maximum transmission 
is 0.5706. The \l/2 correction factor is Not present.
;
_exptl_crystal_colour 'clear light colourless'
_exptl_crystal_colour_lustre clear
_exptl_crystal_colour_modifier light
_exptl_crystal_colour_primary colourless
_exptl_crystal_density_diffrn 1.400
_exptl_crystal_description block
_exptl_crystal_F_000 1008
_exptl_crystal_size_max 0.5
_exptl_crystal_size_mid 0.4
_exptl_crystal_size_min 0.3
_refine_diff_density_max 0.263
_refine_diff_density_min -0.318
_refine_diff_density_rms 0.051
_refine_ls_extinction_coef .
_refine_ls_extinction_method none
_refine_ls_goodness_of_fit_ref 1.080
_refine_ls_hydrogen_treatment constr
_refine_ls_matrix_type full
_refine_ls_number_parameters 154
_refine_ls_number_reflns 2111
_refine_ls_number_restraints 0
_refine_ls_restrained_S_all 1.080
_refine_ls_R_factor_all 0.0334
_refine_ls_R_factor_gt 0.0333
_refine_ls_shift/su_max 0.001
_refine_ls_shift/su_mean 0.000
_refine_ls_structure_factor_coef Fsqd
_refine_ls_weighting_details 'w=1/[\s^2^(Fo^2^)+(0.0469P)^2^+1.2990P] where P=(Fo^2^+2Fc^2^)/3'
_refine_ls_weighting_scheme calc
_refine_ls_wR_factor_gt 0.0905
_refine_ls_wR_factor_ref 0.0906
_reflns_Friedel_coverage 0.000
_reflns_Friedel_fraction_full .
_reflns_Friedel_fraction_max .
_reflns_number_gt 2101
_reflns_number_total 2111
_reflns_threshold_expression 'I > 2\s(I)'
_cod_data_source_file suppl_ncrs-2019-0054_suppl.cif
_cod_data_source_block s
_cod_database_code 8105825
_shelx_space_group_comment
;
The symmetry employed for this shelxl refinement is uniquely defined
by the following loop, which should always be used as a source of
symmetry information in preference to the above space-group names.
They are only intended as comments.
;
_shelx_estimated_absorpt_t_max 0.488
_shelx_estimated_absorpt_t_min 0.335
_olex2_refinement_description
;
1. Fixed Uiso
 At 1.2 times of:
  All C(H) groups, All C(H,H) groups
2.a Secondary CH2 refined with riding coordinates:
 C10(H10A,H10B)
2.b Aromatic/amide H refined with riding coordinates:
 C5(H5), C6(H6), C7(H7), C8(H8), C9(H9)
2.c :
 C12(H12)
;
_olex2_submission_special_instructions 'No special instructions were received'

loop_
_space_group_symop_operation_xyz
'x, y, z'
'-x, y, -z+1/2'
'x+1/2, y+1/2, z'
'-x+1/2, y+1/2, -z+1/2'
'-x, -y, -z'
'x, -y, z-1/2'
'-x+1/2, -y+1/2, -z'
'x+1/2, -y+1/2, z-1/2'

loop_
_atom_site_label
_atom_site_type_symbol
_atom_site_fract_x
_atom_site_fract_y
_atom_site_fract_z
_atom_site_U_iso_or_equiv
_atom_site_adp_type
_atom_site_occupancy
_atom_site_site_symmetry_order
_atom_site_calc_flag
_atom_site_refinement_flags_posn
_atom_site_refinement_flags_adp
_atom_site_refinement_flags_occupancy
_atom_site_disorder_assembly
_atom_site_disorder_group
C1 C 0.66930(7) 0.67265(17) 0.63980(7) 0.0301(3) Uani 1 1 d . . . . .
C2 C 0.72000(6) 0.56251(15) 0.55580(7) 0.0249(3) Uani 1 1 d . . . . .
C3 C 0.59710(6) 0.62754(16) 0.51169(7) 0.0251(3) Uani 1 1 d . . . . .
C4 C 0.78541(7) 0.49855(15) 0.53929(8) 0.0278(3) Uani 1 1 d . . . . .
C5 C 0.85612(7) 0.48345(18) 0.60218(9) 0.0352(3) Uani 1 1 d . . . . .
H5 H 0.8623 0.5114 0.6564 0.042 Uiso 1 1 calc R . . . .
C6 C 0.91738(7) 0.42754(19) 0.58524(10) 0.0435(4) Uani 1 1 d . . . . .
H6 H 0.9655 0.4178 0.6280 0.052 Uiso 1 1 calc R . . . .
C7 C 0.90865(8) 0.38604(19) 0.50665(11) 0.0460(4) Uani 1 1 d . . . . .
H7 H 0.9508 0.3485 0.4953 0.055 Uiso 1 1 calc R . . . .
C8 C 0.83849(8) 0.3990(2) 0.44420(10) 0.0422(3) Uani 1 1 d . . . . .
H8 H 0.8326 0.3694 0.3902 0.051 Uiso 1 1 calc R . . . .
C9 C 0.77687(7) 0.45502(18) 0.46022(8) 0.0334(3) Uani 1 1 d . . . . .
H9 H 0.7288 0.4637 0.4172 0.040 Uiso 1 1 calc R . . . .
C10 C 0.52095(7) 0.59178(19) 0.37221(7) 0.0318(3) Uani 1 1 d . . . . .
H10A H 0.5245 0.4582 0.3676 0.038 Uiso 1 1 calc R . . . .
H10B H 0.5611 0.6495 0.3587 0.038 Uiso 1 1 calc R . . . .
C11 C 0.44726(7) 0.65652(19) 0.31744(8) 0.0343(3) Uani 1 1 d . . . . .
C12 C 0.38772(8) 0.7077(2) 0.27273(9) 0.0437(4) Uani 1 1 d . . . . .
H12 H 0.3398 0.7489 0.2367 0.052 Uiso 1 1 calc R . . . .
Cl1 Cl 0.68112(2) 0.75142(5) 0.73550(2) 0.04751(16) Uani 1 1 d . . . . .
N1 N 0.60034(6) 0.68194(15) 0.58457(6) 0.0297(2) Uani 1 1 d . . . . .
N2 N 0.73128(5) 0.61566(14) 0.63188(6) 0.0291(2) Uani 1 1 d . . . . .
N3 N 0.65330(5) 0.56690(13) 0.49336(6) 0.0254(2) Uani 1 1 d . . . . .
O1 O 0.52867(4) 0.64103(12) 0.45374(5) 0.0293(2) Uani 1 1 d . . . . .

loop_
_atom_site_aniso_label
_atom_site_aniso_U_11
_atom_site_aniso_U_22
_atom_site_aniso_U_33
_atom_site_aniso_U_23
_atom_site_aniso_U_13
_atom_site_aniso_U_12
C1 0.0280(6) 0.0344(7) 0.0253(6) -0.0026(5) 0.0074(5) -0.0022(5)
C2 0.0224(5) 0.0216(5) 0.0279(6) 0.0030(4) 0.0068(5) -0.0018(4)
C3 0.0214(5) 0.0262(6) 0.0257(6) 0.0031(4) 0.0067(4) -0.0011(4)
C4 0.0240(6) 0.0215(6) 0.0372(7) 0.0034(5) 0.0110(5) 0.0002(4)
C5 0.0259(6) 0.0317(7) 0.0437(8) 0.0035(5) 0.0086(6) 0.0014(5)
C6 0.0245(6) 0.0359(7) 0.0647(10) 0.0055(7) 0.0110(6) 0.0047(5)
C7 0.0351(7) 0.0341(7) 0.0777(11) 0.0019(7) 0.0316(8) 0.0052(6)
C8 0.0442(8) 0.0368(7) 0.0552(9) -0.0017(6) 0.0296(7) 0.0022(6)
C9 0.0303(6) 0.0308(6) 0.0406(7) 0.0015(5) 0.0152(6) 0.0000(5)
C10 0.0261(6) 0.0445(7) 0.0226(6) 0.0018(5) 0.0069(5) 0.0033(5)
C11 0.0290(6) 0.0464(8) 0.0259(6) 0.0036(5) 0.0087(5) 0.0010(6)
C12 0.0298(7) 0.0655(9) 0.0307(7) 0.0098(7) 0.0060(6) 0.0076(6)
Cl1 0.0406(2) 0.0695(3) 0.0280(2) -0.01549(15) 0.00822(16) 0.00021(15)
N1 0.0255(5) 0.0363(6) 0.0262(5) -0.0013(4) 0.0088(4) 0.0001(4)
N2 0.0241(5) 0.0324(5) 0.0270(5) 0.0002(4) 0.0055(4) -0.0017(4)
N3 0.0227(5) 0.0263(5) 0.0261(5) 0.0020(4) 0.0083(4) -0.0004(4)
O1 0.0201(4) 0.0425(5) 0.0230(4) 0.0020(3) 0.0058(3) 0.0026(3)

loop_
_atom_type_symbol
_atom_type_description
_atom_type_scat_dispersion_real
_atom_type_scat_dispersion_imag
_atom_type_scat_source
C C 0.0181 0.0091 'International Tables Vol C Tables 4.2.6.8 and 6.1.1.4'
H H 0.0000 0.0000 'International Tables Vol C Tables 4.2.6.8 and 6.1.1.4'
Cl Cl 0.3639 0.7018 'International Tables Vol C Tables 4.2.6.8 and 6.1.1.4'
N N 0.0311 0.0180 'International Tables Vol C Tables 4.2.6.8 and 6.1.1.4'
O O 0.0492 0.0322 'International Tables Vol C Tables 4.2.6.8 and 6.1.1.4'

loop_
_geom_angle_atom_site_label_1
_geom_angle_atom_site_label_2
_geom_angle_atom_site_label_3
_geom_angle
_geom_angle_site_symmetry_1
_geom_angle_site_symmetry_3
N1 C1 Cl1 115.58(9) . .
N1 C1 N2 129.04(11) . .
N2 C1 Cl1 115.36(9) . .
N2 C2 C4 118.23(10) . .
N3 C2 C4 117.57(11) . .
N3 C2 N2 124.19(11) . .
N3 C3 N1 127.11(11) . .
N3 C3 O1 119.69(10) . .
O1 C3 N1 113.19(10) . .
C5 C4 C2 120.65(12) . .
C9 C4 C2 119.78(11) . .
C9 C4 C5 119.56(12) . .
C6 C5 C4 119.88(14) . .
C7 C6 C5 120.27(13) . .
C6 C7 C8 120.06(13) . .
C7 C8 C9 120.29(14) . .
C8 C9 C4 119.94(13) . .
O1 C10 C11 106.72(10) . .
C12 C11 C10 179.43(17) . .
C1 N1 C3 111.54(10) . .
C1 N2 C2 113.34(10) . .
C3 N3 C2 114.77(10) . .
C3 O1 C10 116.68(9) . .

loop_
_geom_bond_atom_site_label_1
_geom_bond_atom_site_label_2
_geom_bond_distance
_geom_bond_site_symmetry_2
C1 Cl1 1.7308(13) .
C1 N1 1.3170(16) .
C1 N2 1.3238(16) .
C2 C4 1.4772(17) .
C2 N2 1.3458(16) .
C2 N3 1.3389(15) .
C3 N1 1.3372(16) .
C3 N3 1.3229(16) .
C3 O1 1.3301(14) .
C4 C5 1.3971(18) .
C4 C9 1.3914(19) .
C5 C6 1.388(2) .
C6 C7 1.379(2) .
C7 C8 1.386(2) .
C8 C9 1.3863(19) .
C10 C11 1.4598(17) .
C10 O1 1.4482(15) .
C11 C12 1.1793(19) .
